data_4322728
loop_
_publ_author_name
'Frederick A. Villamena'
'Michael H. Dickman'
'DeLanson R. Crist'

_publ_section_title
;
 Stabilization of a Nitroxide with a \b-Hydrogen by Metals: Structure and
 Magnetic Properties of Adducts of
 N-Oxy-N-tert-butyl-(2-pyridyl)phenylmethanamine with Mn(II), Ni(II), and
 Co(II) Hexafluoroacetylacetonates
;
_journal_name_full 'Inorganic Chemistry'
_journal_page_first 1454
_journal_page_last 1457
_journal_paper_doi 10.1021/ic971215l
_journal_volume 37
_journal_year 1998
_chemical_compound_source synthesized
_chemical_formula_sum 'C26 H21 F12 Mn N2 O5'
_chemical_formula_weight 724.39
_chemical_name_systematic
; 
 ? 
;
_space_group_IT_number 2
_symmetry_cell_setting triclinic
_symmetry_space_group_name_Hall '-P 1'
_symmetry_space_group_name_H-M 'P -1'
_atom_sites_solution_hydrogens difmap
_atom_sites_solution_primary direct
_atom_sites_solution_secondary difmap
_audit_creation_method SHELXL
_cell_angle_alpha 91.2870(10)
_cell_angle_beta 100.4090(10)
_cell_angle_gamma 101.1960(10)
_cell_formula_units_Z 2
_cell_length_a 7.9958(2)
_cell_length_b 11.6007(2)
_cell_length_c 17.1049(4)
_cell_measurement_reflns_used 8192
_cell_measurement_temperature 170(2)
_cell_measurement_theta_max 30.55
_cell_measurement_theta_min 1.79
_cell_volume 1528.06(6)
_computing_cell_refinement 'Siemens SAINT'
_computing_data_collection 'Siemens SMART'
_computing_data_reduction 'Siemens SAINT'
_computing_molecular_graphics 'Siemens SHELXTL'
_computing_publication_material 'Siemens SHELXTL'
_computing_structure_refinement 'SHELXL-93 (Sheldrick, 1993)'
_computing_structure_solution 'SHELXS-86 (Sheldrick, 1990)'
_diffrn_ambient_temperature 170(2)
_diffrn_measurement_device 'Siemens SMART CCD'
_diffrn_measurement_method '\w scans'
_diffrn_radiation_monochromator graphite
_diffrn_radiation_source 'normal-focus sealed tube'
_diffrn_radiation_type MoK\a
_diffrn_radiation_wavelength 0.71073
_diffrn_reflns_av_R_equivalents 0.0268
_diffrn_reflns_av_sigmaI/netI 0.0339
_diffrn_reflns_limit_h_max 11
_diffrn_reflns_limit_h_min -8
_diffrn_reflns_limit_k_max 16
_diffrn_reflns_limit_k_min -16
_diffrn_reflns_limit_l_max 21
_diffrn_reflns_limit_l_min -24
_diffrn_reflns_number 14996
_diffrn_reflns_theta_max 30.55
_diffrn_reflns_theta_min 1.79
_diffrn_standards_decay_% 0.0
_exptl_absorpt_coefficient_mu 0.543
_exptl_absorpt_correction_type none
_exptl_crystal_colour Red
_exptl_crystal_density_diffrn 1.574
_exptl_crystal_density_meas ?
_exptl_crystal_description Irregular
_exptl_crystal_F_000 728
_exptl_crystal_size_max .34
_exptl_crystal_size_mid .30
_exptl_crystal_size_min .18
_refine_diff_density_max 0.575
_refine_diff_density_min -0.457
_refine_diff_density_rms 0.062
_refine_ls_extinction_method none
_refine_ls_goodness_of_fit_all 1.086
_refine_ls_goodness_of_fit_obs 1.104
_refine_ls_hydrogen_treatment refall
_refine_ls_matrix_type full
_refine_ls_number_parameters 508
_refine_ls_number_reflns 8266
_refine_ls_number_restraints 0
_refine_ls_restrained_S_all 1.086
_refine_ls_restrained_S_obs 1.104
_refine_ls_R_factor_all 0.0699
_refine_ls_R_factor_obs 0.0571
_refine_ls_shift/esd_max 0.009
_refine_ls_shift/esd_mean 0.000
_refine_ls_structure_factor_coef Fsqd
_refine_ls_weighting_details 'w=1/[\s^2^(Fo^2^)+(0.0365P)^2^+1.7600P] where P=(Fo^2^+2Fc^2^)/3'
_refine_ls_weighting_scheme calc
_refine_ls_wR_factor_all 0.1320
_refine_ls_wR_factor_obs 0.1229
_reflns_number_observed 6992
_reflns_number_total 8266
_reflns_observed_criterion >2sigma(I)
_cod_data_source_file ic971215l_2.cif
_cod_data_source_block mnrm
_cod_depositor_comments
;
The following automatic conversions were performed:

'_exptl_crystal_density_meas' value 'not measured' was changed to '?'
- the value is perceived as not measured.

Automatic conversion script
Id: cif_fix_values 3008 2015-01-20 13:52:24Z robertas 

The following automatic conversions were performed:

'_refine_ls_weighting_scheme' value 'calc
w=1/[\s^2^(Fo^2^)+(0.0365P)^2^+1.7600P] where P=(Fo^2^+2Fc^2^)/3' was
changed to 'calc'. New tag '_refine_ls_weighting_details' was
created. The value of the new tag was set to
'w=1/[\s^2^(Fo^2^)+(0.0365P)^2^+1.7600P] where P=(Fo^2^+2Fc^2^)/3'.

Automatic conversion script
Id: cif_fix_values 3143 2015-03-26 13:38:13Z robertas 
;
_cod_database_code 4322728

loop_
_symmetry_equiv_pos_as_xyz
'x, y, z'
'-x, -y, -z'

loop_
_atom_site_aniso_label
_atom_site_aniso_U_11
_atom_site_aniso_U_22
_atom_site_aniso_U_33
_atom_site_aniso_U_23
_atom_site_aniso_U_13
_atom_site_aniso_U_12
Mn1 0.0278(2) 0.0244(2) 0.0362(2) 0.00425(12) -0.00079(13) 0.00424(12)
N1 0.0213(8) 0.0344(9) 0.0382(10) 0.0065(8) 0.0025(7) 0.0051(7)
N2 0.0282(9) 0.0242(8) 0.0304(9) 0.0041(7) 0.0055(7) 0.0066(6)
O1 0.0246(7) 0.0249(7) 0.0352(8) 0.0043(6) 0.0034(6) 0.0072(5)
O2 0.0386(9) 0.0291(8) 0.0385(9) 0.0062(7) -0.0034(7) 0.0016(7)
O3 0.0414(10) 0.0389(9) 0.0483(11) -0.0014(8) 0.0004(8) 0.0128(8)
O4 0.0339(9) 0.0321(8) 0.0526(11) 0.0089(7) -0.0015(7) 0.0000(7)
O5 0.0396(9) 0.0376(9) 0.0414(10) 0.0049(7) -0.0065(7) 0.0060(7)
C1 0.0235(10) 0.0437(14) 0.0501(15) 0.0086(11) 0.0021(9) 0.0042(9)
C2 0.0213(11) 0.062(2) 0.056(2) 0.0125(13) 0.0066(10) 0.0099(11)
C3 0.0314(13) 0.067(2) 0.056(2) 0.0047(14) 0.0115(11) 0.0203(13)
C4 0.0329(12) 0.0451(14) 0.050(2) -0.0017(11) 0.0077(10) 0.0149(10)
C5 0.0243(10) 0.0341(11) 0.0315(11) 0.0039(8) 0.0015(8) 0.0090(8)
C6 0.0278(10) 0.0245(9) 0.0341(11) 0.0049(8) 0.0069(8) 0.0080(8)
C7 0.0237(10) 0.0302(10) 0.0334(11) -0.0018(8) 0.0093(8) 0.0033(8)
C8 0.0266(10) 0.0347(11) 0.0352(12) 0.0022(9) 0.0066(8) 0.0022(8)
C9 0.0321(12) 0.055(2) 0.0327(12) 0.0020(11) 0.0063(9) 0.0068(11)
C10 0.0333(13) 0.066(2) 0.0334(13) -0.0099(12) 0.0047(10) -0.0022(12)
C11 0.047(2) 0.0446(15) 0.049(2) -0.0134(12) 0.0109(12) -0.0112(12)
C12 0.0422(14) 0.0339(12) 0.0420(14) -0.0024(10) 0.0103(11) -0.0009(10)
C13 0.0345(11) 0.0320(11) 0.0299(11) 0.0057(8) 0.0057(8) 0.0042(9)
C14 0.052(2) 0.0352(13) 0.048(2) 0.0066(11) 0.0178(13) -0.0028(11)
C15 0.052(2) 0.057(2) 0.0373(15) 0.0109(13) -0.0043(12) 0.0163(14)
C16 0.052(2) 0.0441(14) 0.0355(14) -0.0007(11) 0.0116(12) 0.0063(12)
C17 0.043(2) 0.069(2) 0.043(2) 0.0056(14) -0.0061(12) -0.0099(14)
C18 0.0392(13) 0.0423(13) 0.0345(12) 0.0064(10) -0.0014(10) -0.0043(10)
C19 0.056(2) 0.0372(13) 0.0434(15) -0.0049(11) 0.0038(12) 0.0003(12)
C20 0.0491(15) 0.0333(12) 0.0447(14) 0.0021(10) 0.0127(11) 0.0074(10)
C21 0.074(2) 0.0429(15) 0.058(2) -0.0020(13) 0.024(2) 0.0182(14)
C22 0.043(2) 0.0333(13) 0.076(2) 0.0085(13) 0.0103(14) -0.0026(11)
C23 0.0343(12) 0.0252(10) 0.0454(13) 0.0026(9) 0.0105(10) 0.0023(8)
C24 0.0402(13) 0.0286(11) 0.0435(13) 0.0107(10) 0.0082(10) 0.0058(9)
C25 0.0346(11) 0.0329(11) 0.0338(12) 0.0062(9) 0.0038(9) 0.0072(9)
C26 0.046(2) 0.0459(15) 0.051(2) 0.0143(12) -0.0017(12) 0.0052(12)
F1 0.100(2) 0.104(2) 0.076(2) -0.0275(14) -0.0407(13) 0.0021(15)
F2 0.0341(10) 0.195(3) 0.0668(14) 0.025(2) 0.0024(9) -0.0042(13)
F3 0.0618(12) 0.104(2) 0.0700(13) 0.0390(12) -0.0160(10) 0.0045(11)
F4 0.0720(15) 0.0726(15) 0.150(2) -0.0005(15) 0.033(2) 0.0324(12)
F5 0.193(3) 0.0713(15) 0.093(2) 0.0383(13) 0.077(2) 0.080(2)
F6 0.117(2) 0.0578(13) 0.098(2) -0.0269(12) 0.0106(15) 0.0303(13)
F7 0.193(3) 0.115(2) 0.113(2) -0.063(2) 0.063(2) -0.107(2)
F8 0.0705(14) 0.0491(11) 0.137(2) 0.0402(13) 0.0099(13) -0.0094(10)
F9 0.0405(11) 0.0649(14) 0.245(4) 0.043(2) 0.026(2) -0.0002(10)
F10 0.063(2) 0.166(4) 0.118(3) -0.050(3) -0.027(2) 0.067(3)
F11 0.076(2) 0.147(4) 0.087(2) 0.082(2) -0.027(2) -0.024(2)
F12 0.077(2) 0.063(2) 0.073(2) 0.0059(13) -0.044(2) 0.0012(14)
F10' 0.063(2) 0.166(4) 0.118(3) -0.050(3) -0.027(2) 0.067(3)
F11' 0.076(2) 0.147(4) 0.087(2) 0.082(2) -0.027(2) -0.024(2)
F12' 0.077(2) 0.063(2) 0.073(2) 0.0059(13) -0.044(2) 0.0012(14)

loop_
_atom_site_label
_atom_site_type_symbol
_atom_site_fract_x
_atom_site_fract_y
_atom_site_fract_z
_atom_site_U_iso_or_equiv
_atom_site_thermal_displace_type
_atom_site_occupancy
_atom_site_calc_flag
_atom_site_refinement_flags
_atom_site_disorder_group
Mn1 Mn 0.86907(4) 0.83202(3) 0.74277(2) 0.03044(10) Uani 1 d . .
N1 N 0.7179(2) 0.9594(2) 0.78084(12) 0.0317(4) Uani 1 d . .
N2 N 1.0216(2) 1.07485(15) 0.72736(11) 0.0274(4) Uani 1 d . .
O1 O 1.0637(2) 0.97666(13) 0.74883(9) 0.0282(3) Uani 1 d . .
O2 O 1.0155(2) 0.79124(14) 0.85318(10) 0.0374(4) Uani 1 d . .
O3 O 0.9949(2) 0.7136(2) 0.68776(11) 0.0433(4) Uani 1 d . .
O4 O 0.6863(2) 0.68151(15) 0.76674(11) 0.0415(4) Uani 1 d . .
O5 O 0.7238(2) 0.8258(2) 0.62446(11) 0.0415(4) Uani 1 d . .
C1 C 0.5576(3) 0.9106(2) 0.7933(2) 0.0400(5) Uani 1 d . .
H1 H 0.5220(37) 0.8302(26) 0.7822(17) 0.040(7) Uiso 1 d . .
C2 C 0.4505(3) 0.9733(3) 0.8226(2) 0.0462(6) Uani 1 d . .
H2 H 0.3415(43) 0.9354(28) 0.8325(19) 0.053(9) Uiso 1 d . .
C3 C 0.5075(4) 1.0926(3) 0.8390(2) 0.0496(7) Uani 1 d . .
H3 H 0.4373(40) 1.1390(27) 0.8584(18) 0.046(8) Uiso 1 d . .
C4 C 0.6691(3) 1.1445(3) 0.8246(2) 0.0419(6) Uani 1 d . .
H4 H 0.7138(41) 1.2256(29) 0.8367(19) 0.055(9) Uiso 1 d . .
C5 C 0.7715(3) 1.0755(2) 0.79612(13) 0.0300(4) Uani 1 d . .
C6 C 0.9517(3) 1.1384(2) 0.78485(13) 0.0282(4) Uani 1 d . .
H6 H 0.9366(33) 1.2095(23) 0.7630(15) 0.030(6) Uiso 1 d . .
C7 C 1.0776(3) 1.1666(2) 0.86407(13) 0.0290(4) Uani 1 d . .
C8 C 1.1032(3) 1.0794(2) 0.91692(14) 0.0326(5) Uani 1 d . .
H8 H 1.0436(36) 0.9988(26) 0.9051(16) 0.040(7) Uiso 1 d . .
C9 C 1.2201(3) 1.1074(3) 0.9889(2) 0.0403(5) Uani 1 d . .
H9 H 1.2403(40) 1.0466(28) 1.0252(19) 0.052(9) Uiso 1 d . .
C10 C 1.3080(3) 1.2222(3) 1.0084(2) 0.0464(6) Uani 1 d . .
H10 H 1.3838(40) 1.2396(27) 1.0577(18) 0.047(8) Uiso 1 d . .
C11 C 1.2820(4) 1.3090(3) 0.9568(2) 0.0496(7) Uani 1 d . .
H11 H 1.3383(43) 1.3856(30) 0.9700(19) 0.057(9) Uiso 1 d . .
C12 C 1.1677(3) 1.2815(2) 0.8846(2) 0.0403(5) Uani 1 d . .
H12 H 1.1465(37) 1.3394(26) 0.8497(17) 0.041(8) Uiso 1 d . .
C13 C 1.0507(3) 1.1204(2) 0.64884(14) 0.0325(5) Uani 1 d . .
C14 C 1.1839(4) 1.2368(2) 0.6651(2) 0.0455(6) Uani 1 d . .
H14A H 1.2014(48) 1.2688(33) 0.6145(23) 0.072(11) Uiso 1 d . .
H14B H 1.2913(45) 1.2232(29) 0.6938(20) 0.056(9) Uiso 1 d . .
H14C H 1.1479(42) 1.2957(30) 0.6958(20) 0.056(9) Uiso 1 d . .
C15 C 0.8764(4) 1.1384(3) 0.6019(2) 0.0493(7) Uani 1 d . .
H15A H 0.8285(42) 1.1953(30) 0.6292(19) 0.053(9) Uiso 1 d . .
H15B H 0.8913(44) 1.1613(30) 0.5494(22) 0.062(10) Uiso 1 d . .
H15C H 0.7955(44) 1.0664(31) 0.5935(19) 0.054(9) Uiso 1 d . .
C16 C 1.1213(4) 1.0298(3) 0.6057(2) 0.0440(6) Uani 1 d . .
H16A H 1.0393(40) 0.9560(28) 0.5928(18) 0.046(8) Uiso 1 d . .
H16B H 1.2348(42) 1.0185(27) 0.6366(19) 0.049(8) Uiso 1 d . .
H16C H 1.1428(44) 1.0605(30) 0.5566(21) 0.061(10) Uiso 1 d . .
C17 C 0.5218(4) 0.7345(3) 0.5138(2) 0.0561(8) Uani 1 d . .
C18 C 0.6866(3) 0.7368(2) 0.57664(15) 0.0414(6) Uani 1 d . .
C19 C 0.7723(4) 0.6444(2) 0.5751(2) 0.0476(6) Uani 1 d . .
H19 H 0.7310(40) 0.5844(28) 0.5362(18) 0.049(8) Uiso 1 d . .
C20 C 0.9186(4) 0.6391(2) 0.6323(2) 0.0420(6) Uani 1 d . .
C21 C 0.9977(5) 0.5291(3) 0.6315(2) 0.0558(8) Uani 1 d . .
C22 C 0.5725(4) 0.4895(2) 0.7947(2) 0.0524(7) Uani 1 d . .
C23 C 0.7194(3) 0.5991(2) 0.8088(2) 0.0351(5) Uani 1 d . .
C24 C 0.8679(3) 0.5957(2) 0.8642(2) 0.0374(5) Uani 1 d . .
H24 H 0.8732(38) 0.5300(27) 0.8893(18) 0.046(8) Uiso 1 d . .
C25 C 1.0033(3) 0.6933(2) 0.88206(14) 0.0340(5) Uani 1 d . .
C26 C 1.1609(4) 0.6812(3) 0.9447(2) 0.0494(7) Uani 1 d . .
F1 F 0.4903(4) 0.6458(2) 0.45881(15) 0.1034(9) Uani 1 d . .
F2 F 0.3862(3) 0.7287(3) 0.54690(14) 0.1031(10) Uani 1 d . .
F3 F 0.5358(3) 0.8304(2) 0.47394(13) 0.0833(7) Uani 1 d . .
F4 F 1.1626(3) 0.5542(2) 0.6298(2) 0.0945(8) Uani 1 d . .
F5 F 0.9799(4) 0.4721(2) 0.6965(2) 0.1048(10) Uani 1 d . .
F6 F 0.9249(4) 0.4519(2) 0.5706(2) 0.0909(8) Uani 1 d . .
F7 F 0.5611(5) 0.4368(3) 0.7272(2) 0.156(2) Uani 1 d . .
F8 F 0.5903(3) 0.4112(2) 0.8488(2) 0.0891(8) Uani 1 d . .
F9 F 0.4227(3) 0.5160(2) 0.7972(2) 0.1178(12) Uani 1 d . .
F10 F 1.2681(5) 0.6331(5) 0.9163(3) 0.116(2) Uani 0.75 d P 1
F11 F 1.1185(4) 0.6245(4) 1.0071(2) 0.114(2) Uani 0.75 d P 1
F12 F 1.2554(4) 0.7834(3) 0.9786(2) 0.0802(10) Uani 0.75 d P 1
F10' F 1.1734(15) 0.7462(16) 1.0011(9) 0.116(2) Uani 0.25 d P 2
F11' F 1.2963(16) 0.7030(14) 0.9088(8) 0.114(2) Uani 0.25 d P 2
F12' F 1.1601(15) 0.5695(8) 0.9595(7) 0.0802(10) Uani 0.25 d P 2

loop_
_atom_type_symbol
_atom_type_description
_atom_type_scat_dispersion_real
_atom_type_scat_dispersion_imag
_atom_type_scat_source
C C 0.0033 0.0016 'International Tables Vol C Tables 4.2.6.8 and 6.1.1.4'
H H 0.0000 0.0000 'International Tables Vol C Tables 4.2.6.8 and 6.1.1.4'
N N 0.0061 0.0033 'International Tables Vol C Tables 4.2.6.8 and 6.1.1.4'
O O 0.0106 0.0060 'International Tables Vol C Tables 4.2.6.8 and 6.1.1.4'
F F 0.0171 0.0103 'International Tables Vol C Tables 4.2.6.8 and 6.1.1.4'
Mn Mn 0.3368 0.7283 'International Tables Vol C Tables 4.2.6.8 and 6.1.1.4'

loop_
_geom_angle_atom_site_label_1
_geom_angle_atom_site_label_2
_geom_angle_atom_site_label_3
_geom_angle
_geom_angle_site_symmetry_1
_geom_angle_site_symmetry_3
_geom_angle_publ_flag
O1 Mn1 O5 104.21(7) . . ?
O1 Mn1 O3 96.09(7) . . ?
O5 Mn1 O3 81.90(7) . . ?
O1 Mn1 O4 166.21(7) . . ?
O5 Mn1 O4 89.35(7) . . ?
O3 Mn1 O4 88.18(7) . . ?
O1 Mn1 O2 85.26(6) . . ?
O5 Mn1 O2 164.96(7) . . ?
O3 Mn1 O2 85.53(7) . . ?
O4 Mn1 O2 82.00(6) . . ?
O1 Mn1 N1 84.66(6) . . ?
O5 Mn1 N1 89.30(7) . . ?
O3 Mn1 N1 171.08(7) . . ?
O4 Mn1 N1 93.15(7) . . ?
O2 Mn1 N1 103.38(7) . . ?
C5 N1 C1 117.4(2) . . ?
C5 N1 Mn1 127.38(15) . . ?
C1 N1 Mn1 115.1(2) . . ?
O1 N2 C6 116.4(2) . . ?
O1 N2 C13 120.3(2) . . ?
C6 N2 C13 123.3(2) . . ?
N2 O1 Mn1 117.96(12) . . ?
C25 O2 Mn1 126.5(2) . . ?
C20 O3 Mn1 123.8(2) . . ?
C23 O4 Mn1 126.7(2) . . ?
C18 O5 Mn1 124.2(2) . . ?
N1 C1 C2 123.6(3) . . ?
N1 C1 H1 116.5(18) . . ?
C2 C1 H1 119.9(18) . . ?
C3 C2 C1 118.5(3) . . ?
C3 C2 H2 120.5(20) . . ?
C1 C2 H2 120.9(20) . . ?
C2 C3 C4 118.7(3) . . ?
C2 C3 H3 121.1(19) . . ?
C4 C3 H3 120.2(19) . . ?
C3 C4 C5 119.7(3) . . ?
C3 C4 H4 121.0(20) . . ?
C5 C4 H4 119.2(20) . . ?
N1 C5 C4 122.0(2) . . ?
N1 C5 C6 121.2(2) . . ?
C4 C5 C6 116.7(2) . . ?
N2 C6 C7 111.9(2) . . ?
N2 C6 C5 112.9(2) . . ?
C7 C6 C5 111.5(2) . . ?
N2 C6 H6 106.4(16) . . ?
C7 C6 H6 107.9(16) . . ?
C5 C6 H6 105.8(16) . . ?
C12 C7 C8 119.2(2) . . ?
C12 C7 C6 119.6(2) . . ?
C8 C7 C6 121.1(2) . . ?
C7 C8 C9 120.0(2) . . ?
C7 C8 H8 122.0(17) . . ?
C9 C8 H8 118.0(17) . . ?
C10 C9 C8 120.0(3) . . ?
C10 C9 H9 119.8(19) . . ?
C8 C9 H9 120.2(20) . . ?
C11 C10 C9 120.3(2) . . ?
C11 C10 H10 121.0(19) . . ?
C9 C10 H10 118.7(19) . . ?
C10 C11 C12 120.1(3) . . ?
C10 C11 H11 120.6(21) . . ?
C12 C11 H11 119.3(21) . . ?
C11 C12 C7 120.4(3) . . ?
C11 C12 H12 121.0(18) . . ?
C7 C12 H12 118.5(18) . . ?
N2 C13 C16 108.0(2) . . ?
N2 C13 C15 108.1(2) . . ?
C16 C13 C15 111.2(2) . . ?
N2 C13 C14 107.8(2) . . ?
C16 C13 C14 110.3(2) . . ?
C15 C13 C14 111.4(2) . . ?
C13 C14 H14A 108.8(22) . . ?
C13 C14 H14B 109.7(20) . . ?
H14A C14 H14B 109.3(30) . . ?
C13 C14 H14C 113.3(20) . . ?
H14A C14 H14C 107.9(29) . . ?
H14B C14 H14C 107.7(28) . . ?
C13 C15 H15A 112.2(19) . . ?
C13 C15 H15B 108.9(21) . . ?
H15A C15 H15B 111.6(28) . . ?
C13 C15 H15C 110.2(20) . . ?
H15A C15 H15C 108.8(28) . . ?
H15B C15 H15C 105.0(28) . . ?
C13 C16 H16A 112.7(18) . . ?
C13 C16 H16B 110.8(18) . . ?
H16A C16 H16B 111.7(25) . . ?
C13 C16 H16C 107.4(21) . . ?
H16A C16 H16C 106.8(27) . . ?
H16B C16 H16C 107.1(27) . . ?
F2 C17 F3 107.2(3) . . ?
F2 C17 F1 108.7(3) . . ?
F3 C17 F1 105.1(3) . . ?
F2 C17 C18 111.2(2) . . ?
F3 C17 C18 111.1(2) . . ?
F1 C17 C18 113.2(3) . . ?
O5 C18 C19 128.4(2) . . ?
O5 C18 C17 113.0(3) . . ?
C19 C18 C17 118.6(3) . . ?
C18 C19 C20 121.3(2) . . ?
C18 C19 H19 119.4(20) . . ?
C20 C19 H19 119.2(20) . . ?
O3 C20 C19 127.9(2) . . ?
O3 C20 C21 113.5(3) . . ?
C19 C20 C21 118.6(3) . . ?
F4 C21 F5 107.2(3) . . ?
F4 C21 F6 106.3(3) . . ?
F5 C21 F6 106.1(3) . . ?
F4 C21 C20 112.4(3) . . ?
F5 C21 C20 109.9(2) . . ?
F6 C21 C20 114.5(3) . . ?
F7 C22 F9 107.8(4) . . ?
F7 C22 F8 107.0(3) . . ?
F9 C22 F8 104.7(3) . . ?
F7 C22 C23 111.5(3) . . ?
F9 C22 C23 111.8(2) . . ?
F8 C22 C23 113.7(3) . . ?
O4 C23 C24 128.4(2) . . ?
O4 C23 C22 113.3(2) . . ?
C24 C23 C22 118.3(2) . . ?
C23 C24 C25 121.4(2) . . ?
C23 C24 H24 118.1(20) . . ?
C25 C24 H24 120.5(20) . . ?
O2 C25 C24 128.5(2) . . ?
O2 C25 C26 114.1(2) . . ?
C24 C25 C26 117.4(2) . . ?
F10' C26 F12' 115.9(10) . . ?
F10' C26 F11' 113.6(11) . . ?
F12' C26 F11' 99.4(9) . . ?
F10 C26 F11 109.5(4) . . ?
F10 C26 F12 104.2(3) . . ?
F11 C26 F12 102.2(3) . . ?
F10' C26 C25 109.9(6) . . ?
F10 C26 C25 112.8(3) . . ?
F12' C26 C25 111.3(4) . . ?
F11' C26 C25 106.0(5) . . ?
F11 C26 C25 113.3(3) . . ?
F12 C26 C25 114.1(2) . . ?

loop_
_geom_bond_atom_site_label_1
_geom_bond_atom_site_label_2
_geom_bond_distance
_geom_bond_site_symmetry_2
_geom_bond_publ_flag
Mn1 O1 2.041(2) . ?
Mn1 O5 2.136(2) . ?
Mn1 O3 2.146(2) . ?
Mn1 O4 2.147(2) . ?
Mn1 O2 2.149(2) . ?
Mn1 N1 2.236(2) . ?
N1 C5 1.336(3) . ?
N1 C1 1.353(3) . ?
N2 O1 1.292(2) . ?
N2 C6 1.466(3) . ?
N2 C13 1.495(3) . ?
O2 C25 1.243(3) . ?
O3 C20 1.252(3) . ?
O4 C23 1.250(3) . ?
O5 C18 1.257(3) . ?
C1 C2 1.377(4) . ?
C1 H1 0.93(3) . ?
C2 C3 1.376(4) . ?
C2 H2 0.94(3) . ?
C3 C4 1.382(4) . ?
C3 H3 0.94(3) . ?
C4 C5 1.390(3) . ?
C4 H4 0.94(3) . ?
C5 C6 1.531(3) . ?
C6 C7 1.522(3) . ?
C6 H6 0.93(3) . ?
C7 C12 1.391(3) . ?
C7 C8 1.392(3) . ?
C8 C9 1.394(3) . ?
C8 H8 0.96(3) . ?
C9 C10 1.383(4) . ?
C9 H9 0.97(3) . ?
C10 C11 1.375(4) . ?
C10 H10 0.94(3) . ?
C11 C12 1.388(4) . ?
C11 H11 0.92(3) . ?
C12 H12 0.93(3) . ?
C13 C16 1.521(4) . ?
C13 C15 1.532(4) . ?
C13 C14 1.534(3) . ?
C14 H14A 0.97(4) . ?
C14 H14B 0.95(3) . ?
C14 H14C 0.97(3) . ?
C15 H15A 0.97(3) . ?
C15 H15B 0.96(4) . ?
C15 H15C 0.94(3) . ?
C16 H16A 0.97(3) . ?
C16 H16B 1.00(3) . ?
C16 H16C 0.95(4) . ?
C17 F2 1.301(4) . ?
C17 F3 1.315(4) . ?
C17 F1 1.333(4) . ?
C17 C18 1.538(4) . ?
C18 C19 1.381(4) . ?
C19 C20 1.395(4) . ?
C19 H19 0.92(3) . ?
C20 C21 1.531(4) . ?
C21 F4 1.300(4) . ?
C21 F5 1.322(4) . ?
C21 F6 1.327(4) . ?
C22 F7 1.275(4) . ?
C22 F9 1.300(4) . ?
C22 F8 1.321(4) . ?
C22 C23 1.535(3) . ?
C23 C24 1.386(3) . ?
C24 C25 1.391(3) . ?
C24 H24 0.89(3) . ?
C25 C26 1.531(4) . ?
C26 F10' 1.188(13) . ?
C26 F10 1.267(5) . ?
C26 F12' 1.325(10) . ?
C26 F11' 1.325(15) . ?
C26 F11 1.327(4) . ?
C26 F12 1.333(4) . ?

loop_
_geom_torsion_atom_site_label_1
_geom_torsion_atom_site_label_2
_geom_torsion_atom_site_label_3
_geom_torsion_atom_site_label_4
_geom_torsion
_geom_torsion_site_symmetry_1
_geom_torsion_site_symmetry_2
_geom_torsion_site_symmetry_3
_geom_torsion_site_symmetry_4
_geom_torsion_publ_flag
Mn1 N1 C5 C6 2.9(3) . . . . ?
N1 C5 C6 N2 24.4(3) . . . . ?
C5 C6 N2 O1 -69.1(2) . . . . ?
C6 N2 O1 Mn1 77.8(2) . . . . ?
N2 O1 Mn1 N1 -36.48(14) . . . . ?
O1 Mn1 N1 C5 0.0(2) . . . . ?
N1 C5 C6 C7 -102.6(2) . . . . ?
C5 C6 C7 C8 53.3(3) . . . . ?
C6 C7 C8 C9 179.6(2) . . . . ?
C7 C8 C9 C10 1.3(4) . . . . ?
C8 C9 C10 C11 -0.6(4) . . . . ?
C9 C10 C11 C12 -0.3(4) . . . . ?
C10 C11 C12 C7 0.6(4) . . . . ?
C11 C12 C7 C8 0.0(4) . . . . ?
C12 C7 C8 C9 -1.0(3) . . . . ?
C3 C4 C5 N1 0.9(4) . . . . ?
C4 C5 N1 C1 0.8(3) . . . . ?
C5 N1 C1 C2 -1.9(4) . . . . ?
N1 C1 C2 C3 1.2(4) . . . . ?
C1 C2 C3 C4 0.5(4) . . . . ?
C2 C3 C4 C5 -1.5(4) . . . . ?
C3 C4 C5 C6 -177.6(2) . . . . ?
C4 C5 C6 N2 -157.1(2) . . . . ?
C5 C6 N2 C13 113.1(2) . . . . ?
